data_1560688
loop_
_publ_author_name
'Wang, Shengyan'
'Shan, Liang'
'Fan, Yong'
'Jia, Jia'
'Xu, Jianing'
'Wang, Li'

_publ_section_title
;
 Fabrication of Ln-MOFs with color-tunable photoluminescence and sensing
 for small molecules
;
_journal_name_full 'Journal of Solid State Chemistry'
_journal_page_first 132
_journal_page_last 137
_journal_paper_doi 10.1016/j.jssc.2016.10.006
_journal_volume 245
_journal_year 2017
_chemical_formula_sum 'C15 H7 Eu N0 O9'
_chemical_formula_weight 483.17
_space_group_IT_number 2
_space_group_name_Hall '-P 1'
_space_group_name_H-M_alt 'P -1'
_symmetry_cell_setting triclinic
_symmetry_space_group_name_H-M 'P -1'
_atom_sites_solution_hydrogens geom
_atom_sites_solution_primary direct
_atom_sites_solution_secondary difmap
_cell_angle_alpha 71.49(3)
_cell_angle_beta 80.36(3)
_cell_angle_gamma 64.27(3)
_cell_formula_units_Z 2
_cell_length_a 9.2809(19)
_cell_length_b 9.6946(19)
_cell_length_c 11.191(2)
_cell_measurement_reflns_used 996
_cell_measurement_temperature 293(2)
_cell_measurement_theta_max 25.02
_cell_measurement_theta_min 3.01
_cell_volume 859.6(4)
_computing_structure_refinement 'SHELXL-97 (Sheldrick, 1997)'
_computing_structure_solution 'SHELXS-97 (Sheldrick, 1990)'
_diffrn_ambient_temperature 293(2)
_diffrn_measured_fraction_theta_full 0.991
_diffrn_measured_fraction_theta_max 0.991
_diffrn_measurement_device_type RAXIS-RAPID
_diffrn_radiation_monochromator graphite
_diffrn_radiation_source 'fine-focus sealed tube'
_diffrn_radiation_type MoK\a
_diffrn_radiation_wavelength 0.71073
_diffrn_reflns_av_R_equivalents 0.0313
_diffrn_reflns_av_sigmaI/netI 0.0429
_diffrn_reflns_limit_h_max 11
_diffrn_reflns_limit_h_min -12
_diffrn_reflns_limit_k_max 12
_diffrn_reflns_limit_k_min -12
_diffrn_reflns_limit_l_max 14
_diffrn_reflns_limit_l_min -14
_diffrn_reflns_number 8477
_diffrn_reflns_theta_full 27.46
_diffrn_reflns_theta_max 27.46
_diffrn_reflns_theta_min 3.05
_exptl_absorpt_coefficient_mu 3.692
_exptl_absorpt_correction_type none
_exptl_crystal_colour colorless
_exptl_crystal_density_diffrn 1.867
_exptl_crystal_density_method 'not measured'
_exptl_crystal_description block
_exptl_crystal_F_000 464
_exptl_crystal_size_max 0.1
_exptl_crystal_size_mid 0.1
_exptl_crystal_size_min 0.1
_refine_diff_density_max 1.031
_refine_diff_density_min -1.281
_refine_diff_density_rms 0.199
_refine_ls_extinction_method none
_refine_ls_goodness_of_fit_ref 1.104
_refine_ls_hydrogen_treatment mixed
_refine_ls_matrix_type full
_refine_ls_number_parameters 226
_refine_ls_number_reflns 3881
_refine_ls_number_restraints 0
_refine_ls_restrained_S_all 1.104
_refine_ls_R_factor_all 0.0363
_refine_ls_R_factor_gt 0.0316
_refine_ls_shift/su_max 0.001
_refine_ls_shift/su_mean 0.000
_refine_ls_structure_factor_coef Fsqd
_refine_ls_weighting_details 'calc w=1/[\s^2^(Fo^2^)+(0.0512P)^2^+1.6098P] where P=(Fo^2^+2Fc^2^)/3'
_refine_ls_weighting_scheme calc
_refine_ls_wR_factor_gt 0.0879
_refine_ls_wR_factor_ref 0.0895
_reflns_number_gt 3513
_reflns_number_total 3881
_reflns_threshold_expression >2sigma(I)
_cod_data_source_file JSSC-2017-245-132.CIF
_cod_data_source_block w
_cod_original_cell_volume 859.6(3)
_cod_original_sg_symbol_H-M P-1
_cod_database_code 1560688

loop_
_symmetry_equiv_pos_as_xyz
'x, y, z'
'-x, -y, -z'

loop_
_atom_site_label
_atom_site_type_symbol
_atom_site_fract_x
_atom_site_fract_y
_atom_site_fract_z
_atom_site_U_iso_or_equiv
_atom_site_adp_type
_atom_site_occupancy
_atom_site_symmetry_multiplicity
_atom_site_calc_flag
_atom_site_refinement_flags
_atom_site_disorder_assembly
_atom_site_disorder_group
C1 C 0.4014(5) 1.1118(5) 0.7765(4) 0.0071(8) Uani 1 1 d . . .
C2 C 0.4195(5) 0.8553(5) 0.7801(4) 0.0098(9) Uani 1 1 d . . .
H2 H 0.3834 0.7744 0.8108 0.012 Uiso 1 1 calc R . .
C3 C 0.5968(5) 0.9617(5) 0.6442(4) 0.0068(8) Uani 1 1 d . . .
H3 H 0.6809 0.9514 0.5846 0.008 Uiso 1 1 calc R . .
C4 C 0.5434(5) 0.8406(5) 0.6898(4) 0.0065(8) Uani 1 1 d . . .
C5 C 0.6196(5) 0.6984(5) 0.6398(4) 0.0086(8) Uani 1 1 d . . .
C6 C 0.5868(5) 1.2285(5) 0.6318(4) 0.0074(8) Uani 1 1 d . . .
C7 C 0.3483(5) 0.9887(5) 0.8254(4) 0.0095(8) Uani 1 1 d . . .
H7 H 0.2667 0.9964 0.8872 0.011 Uiso 1 1 calc R . .
C8 C 0.2091(5) 1.2718(5) 0.9017(4) 0.0085(8) Uani 1 1 d . . .
C9 C 0.5272(5) 1.0981(5) 0.6858(4) 0.0071(8) Uani 1 1 d . . .
C10 C 0.0190(5) 1.3794(5) 0.7208(4) 0.0064(8) Uani 1 1 d . . .
C11 C 0.0545(5) 1.3365(5) 0.8570(4) 0.0075(8) Uani 1 1 d . . .
C12 C -0.0733(5) 1.3663(5) 0.9448(4) 0.0100(8) Uani 1 1 d . . .
H12 H -0.1771 1.4060 0.9183 0.012 Uiso 1 1 calc R . .
C13 C 0.2352(6) 1.2399(6) 1.0275(4) 0.0119(9) Uani 1 1 d . . .
H13 H 0.3388 1.1966 1.0554 0.014 Uiso 1 1 calc R . .
C14 C 0.1048(6) 1.2734(6) 1.1119(4) 0.0128(9) Uani 1 1 d . . .
H14 H 0.1210 1.2520 1.1969 0.015 Uiso 1 1 calc R . .
C15 C -0.0486(6) 1.3382(6) 1.0698(4) 0.0128(9) Uani 1 1 d . . .
H15 H -0.1357 1.3630 1.1261 0.015 Uiso 1 1 calc R . .
Eu1 Eu 0.75426(2) 0.44669(3) 0.51588(2) 0.00873(9) Uani 1 1 d . . .
O1 O 0.5724(4) 0.5859(4) 0.6786(3) 0.0089(6) Uani 1 1 d . . .
O2 O 0.3431(4) 1.2449(4) 0.8182(3) 0.0090(6) Uani 1 1 d . . .
O3 O -0.0969(4) 1.3556(4) 0.6995(3) 0.0106(6) Uani 1 1 d . . .
O4 O 1.0141(4) 0.2311(4) 0.4835(3) 0.0106(6) Uani 1 1 d . . .
O5 O 0.0994(4) 1.4394(4) 0.6371(3) 0.0110(6) Uani 1 1 d . . .
O6 O 0.7309(4) 0.6904(4) 0.5558(3) 0.0105(6) Uani 1 1 d . . .
O7 O 0.4896(4) 1.3693(4) 0.5872(3) 0.0103(6) Uani 1 1 d . . .
O8 O 0.7350(4) 1.1911(4) 0.6296(3) 0.0124(7) Uani 1 1 d . . .
O9 O 0.7320(4) 0.3517(4) 0.3510(3) 0.0122(7) Uani 1 1 d . . .

loop_
_atom_site_aniso_label
_atom_site_aniso_U_11
_atom_site_aniso_U_22
_atom_site_aniso_U_33
_atom_site_aniso_U_23
_atom_site_aniso_U_13
_atom_site_aniso_U_12
C1 0.006(2) 0.005(2) 0.011(2) -0.0026(16) -0.0035(15) -0.0016(15)
C2 0.013(2) 0.007(2) 0.012(2) -0.0016(17) 0.0001(16) -0.0084(17)
C3 0.005(2) 0.006(2) 0.010(2) -0.0030(16) -0.0013(15) -0.0012(15)
C4 0.009(2) 0.005(2) 0.0075(19) -0.0018(16) -0.0020(15) -0.0036(16)
C5 0.009(2) 0.009(2) 0.010(2) -0.0047(17) -0.0036(16) -0.0031(16)
C6 0.011(2) 0.010(2) 0.0061(19) -0.0049(17) 0.0015(15) -0.0079(17)
C7 0.008(2) 0.009(2) 0.013(2) -0.0042(18) 0.0015(16) -0.0048(16)
C8 0.008(2) 0.007(2) 0.012(2) -0.0033(17) 0.0009(16) -0.0048(16)
C9 0.007(2) 0.005(2) 0.009(2) 0.0000(16) -0.0026(15) -0.0026(15)
C10 0.008(2) 0.003(2) 0.009(2) -0.0046(16) 0.0006(15) -0.0006(15)
C11 0.007(2) 0.003(2) 0.012(2) -0.0025(16) 0.0001(15) -0.0022(15)
C12 0.012(2) 0.006(2) 0.012(2) -0.0030(17) -0.0001(16) -0.0034(16)
C13 0.012(2) 0.011(2) 0.013(2) -0.0028(18) -0.0038(16) -0.0037(17)
C14 0.018(2) 0.012(2) 0.009(2) -0.0012(18) -0.0008(17) -0.0068(18)
C15 0.018(2) 0.013(2) 0.009(2) -0.0030(18) 0.0039(17) -0.0087(18)
Eu1 0.00935(14) 0.00727(13) 0.01074(13) -0.00322(9) -0.00128(8) -0.00360(9)
O1 0.0101(16) 0.0079(16) 0.0123(15) -0.0044(13) 0.0017(11) -0.0066(12)
O2 0.0069(15) 0.0063(15) 0.0155(16) -0.0078(13) 0.0033(12) -0.0022(11)
O3 0.0112(16) 0.0121(17) 0.0108(15) -0.0025(13) -0.0024(12) -0.0068(13)
O4 0.0077(16) 0.0104(16) 0.0140(16) -0.0034(13) -0.0017(12) -0.0035(12)
O5 0.0142(17) 0.0101(16) 0.0089(15) -0.0003(13) 0.0011(12) -0.0073(13)
O6 0.0117(16) 0.0091(16) 0.0128(16) -0.0052(13) 0.0009(12) -0.0051(12)
O7 0.0156(16) 0.0024(15) 0.0116(15) 0.0009(12) -0.0066(12) -0.0024(12)
O8 0.0082(16) 0.0100(16) 0.0207(17) -0.0030(14) -0.0021(12) -0.0056(12)
O9 0.0082(16) 0.0164(18) 0.0158(16) -0.0095(14) 0.0010(12) -0.0054(13)

loop_
_atom_type_symbol
_atom_type_description
_atom_type_scat_dispersion_real
_atom_type_scat_dispersion_imag
_atom_type_scat_source
C C 0.0033 0.0016 'International Tables Vol C Tables 4.2.6.8 and 6.1.1.4'
H H 0.0000 0.0000 'International Tables Vol C Tables 4.2.6.8 and 6.1.1.4'
Eu Eu -0.1578 3.6682 'International Tables Vol C Tables 4.2.6.8 and 6.1.1.4'
N N 0.0061 0.0033 'International Tables Vol C Tables 4.2.6.8 and 6.1.1.4'
O O 0.0106 0.0060 'International Tables Vol C Tables 4.2.6.8 and 6.1.1.4'

loop_
_geom_angle_atom_site_label_1
_geom_angle_atom_site_label_2
_geom_angle_atom_site_label_3
_geom_angle
_geom_angle_site_symmetry_1
_geom_angle_site_symmetry_3
O2 C1 C9 116.1(4) . .
O2 C1 C7 123.3(4) . .
C9 C1 C7 120.4(4) . .
C4 C2 C7 121.2(4) . .
C4 C2 H2 119.4 . .
C7 C2 H2 119.4 . .
C4 C3 C9 121.3(4) . .
C4 C3 H3 119.3 . .
C9 C3 H3 119.3 . .
C2 C4 C3 119.2(4) . .
C2 C4 C5 121.6(4) . .
C3 C4 C5 119.2(4) . .
O6 C5 O1 119.4(4) . .
O6 C5 C4 119.8(4) . .
O1 C5 C4 120.9(4) . .
O6 C5 Eu1 57.4(2) . .
O1 C5 Eu1 62.1(2) . .
C4 C5 Eu1 173.6(3) . .
O7 C6 O8 121.7(4) . .
O7 C6 C9 119.9(4) . .
O8 C6 C9 118.4(4) . .
O7 C6 Eu1 68.3(2) . 1_565
O8 C6 Eu1 53.5(2) . 1_565
C9 C6 Eu1 170.9(3) . 1_565
C2 C7 C1 119.0(4) . .
C2 C7 H7 120.5 . .
C1 C7 H7 120.5 . .
C13 C8 C11 121.7(4) . .
C13 C8 O2 117.6(4) . .
C11 C8 O2 120.6(4) . .
C3 C9 C1 118.8(4) . .
C3 C9 C6 119.6(4) . .
C1 C9 C6 121.6(4) . .
O5 C10 O3 124.4(4) . .
O5 C10 C11 119.7(4) . .
O3 C10 C11 115.8(4) . .
C12 C11 C8 117.4(4) . .
C12 C11 C10 118.7(4) . .
C8 C11 C10 123.9(4) . .
C15 C12 C11 121.3(4) . .
C15 C12 H12 119.4 . .
C11 C12 H12 119.4 . .
C8 C13 C14 119.2(4) . .
C8 C13 H13 120.4 . .
C14 C13 H13 120.4 . .
C15 C14 C13 120.1(4) . .
C15 C14 H14 120.0 . .
C13 C14 H14 120.0 . .
C12 C15 C14 120.2(4) . .
C12 C15 H15 119.9 . .
C14 C15 H15 119.9 . .
O5 Eu1 O3 102.69(11) 2_676 1_645
O5 Eu1 O9 82.54(11) 2_676 .
O3 Eu1 O9 139.74(12) 1_645 .
O5 Eu1 O7 91.55(12) 2_676 2_676
O3 Eu1 O7 145.82(11) 1_645 2_676
O9 Eu1 O7 72.26(11) . 2_676
O5 Eu1 O6 70.64(11) 2_676 .
O3 Eu1 O6 75.34(11) 1_645 .
O9 Eu1 O6 141.04(11) . .
O7 Eu1 O6 80.57(11) 2_676 .
O5 Eu1 O8 143.39(12) 2_676 1_545
O3 Eu1 O8 76.20(11) 1_645 1_545
O9 Eu1 O8 76.69(12) . 1_545
O7 Eu1 O8 109.91(11) 2_676 1_545
O6 Eu1 O8 140.17(11) . 1_545
O5 Eu1 O4 72.19(11) 2_676 .
O3 Eu1 O4 72.81(11) 1_645 .
O9 Eu1 O4 71.03(11) . .
O7 Eu1 O4 141.36(11) 2_676 .
O6 Eu1 O4 123.21(10) . .
O8 Eu1 O4 72.67(11) 1_545 .
O5 Eu1 O1 122.06(11) 2_676 .
O3 Eu1 O1 71.94(11) 1_645 .
O9 Eu1 O1 138.57(10) . .
O7 Eu1 O1 74.15(11) 2_676 .
O6 Eu1 O1 51.88(10) . .
O8 Eu1 O1 92.86(11) 1_545 .
O4 Eu1 O1 144.18(10) . .
O5 Eu1 O7 150.02(10) 2_676 1_545
O3 Eu1 O7 107.28(10) 1_645 1_545
O9 Eu1 O7 75.07(10) . 1_545
O7 Eu1 O7 62.92(12) 2_676 1_545
O6 Eu1 O7 116.46(10) . 1_545
O8 Eu1 O7 48.87(10) 1_545 1_545
O4 Eu1 O7 117.33(10) . 1_545
O1 Eu1 O7 68.37(10) . 1_545
O5 Eu1 C5 96.06(12) 2_676 .
O3 Eu1 C5 73.04(12) 1_645 .
O9 Eu1 C5 146.86(12) . .
O7 Eu1 C5 74.69(12) 2_676 .
O6 Eu1 C5 25.83(12) . .
O8 Eu1 C5 117.67(12) 1_545 .
O4 Eu1 C5 140.13(11) . .
O1 Eu1 C5 26.11(11) . .
O7 Eu1 C5 92.12(11) 1_545 .
O5 Eu1 C6 155.81(11) 2_676 1_545
O3 Eu1 C6 92.13(11) 1_645 1_545
O9 Eu1 C6 73.89(11) . 1_545
O7 Eu1 C6 86.47(12) 2_676 1_545
O6 Eu1 C6 132.42(11) . 1_545
O8 Eu1 C6 24.20(12) 1_545 1_545
O4 Eu1 C6 94.63(12) . 1_545
O1 Eu1 C6 80.54(11) . 1_545
O7 Eu1 C6 24.68(11) 1_545 1_545
C5 Eu1 C6 106.60(12) . 1_545
O5 Eu1 Eu1 124.16(9) 2_676 2_666
O3 Eu1 Eu1 129.35(8) 1_645 2_666
O9 Eu1 Eu1 70.91(8) . 2_666
O7 Eu1 Eu1 34.20(8) 2_676 2_666
O6 Eu1 Eu1 101.12(8) . 2_666
O8 Eu1 Eu1 76.62(8) 1_545 2_666
O4 Eu1 Eu1 135.34(7) . 2_666
O1 Eu1 Eu1 67.66(7) . 2_666
O7 Eu1 Eu1 28.72(6) 1_545 2_666
C5 Eu1 Eu1 83.16(9) . 2_666
C6 Eu1 Eu1 52.64(9) 1_545 2_666
C5 O1 Eu1 91.8(3) . .
C1 O2 C8 118.9(3) . .
C10 O3 Eu1 131.8(3) . 1_465
C10 O5 Eu1 179.1(3) . 2_676
C5 O6 Eu1 96.7(3) . .
C6 O7 Eu1 149.9(3) . 2_676
C6 O7 Eu1 87.0(2) . 1_565
Eu1 O7 Eu1 117.08(12) 2_676 1_565
C6 O8 Eu1 102.3(3) . 1_565

loop_
_geom_bond_atom_site_label_1
_geom_bond_atom_site_label_2
_geom_bond_distance
_geom_bond_site_symmetry_2
C1 O2 1.365(5) .
C1 C9 1.402(6) .
C1 C7 1.405(6) .
C2 C4 1.386(6) .
C2 C7 1.389(6) .
C2 H2 0.9300 .
C3 C4 1.387(6) .
C3 C9 1.390(6) .
C3 H3 0.9300 .
C4 C5 1.492(6) .
C5 O6 1.269(6) .
C5 O1 1.273(5) .
C5 Eu1 2.892(4) .
C6 O7 1.255(6) .
C6 O8 1.259(5) .
C6 C9 1.510(6) .
C6 Eu1 3.002(4) 1_565
C7 H7 0.9300 .
C8 C13 1.381(6) .
C8 C11 1.402(6) .
C8 O2 1.404(5) .
C10 O5 1.252(5) .
C10 O3 1.266(5) .
C10 C11 1.500(6) .
C11 C12 1.395(6) .
C12 C15 1.377(6) .
C12 H12 0.9300 .
C13 C14 1.390(7) .
C13 H13 0.9300 .
C14 C15 1.380(7) .
C14 H14 0.9300 .
C15 H15 0.9300 .
Eu1 O5 2.307(3) 2_676
Eu1 O3 2.377(3) 1_645
Eu1 O9 2.381(3) .
Eu1 O7 2.387(3) 2_676
Eu1 O6 2.454(3) .
Eu1 O8 2.469(3) 1_545
Eu1 O4 2.475(3) .
Eu1 O1 2.557(3) .
Eu1 O7 2.792(3) 1_545
Eu1 C6 3.002(4) 1_545
Eu1 Eu1 4.4228(12) 2_666
O3 Eu1 2.377(3) 1_465
O5 Eu1 2.307(3) 2_676
O7 Eu1 2.387(3) 2_676
O7 Eu1 2.792(3) 1_565
O8 Eu1 2.469(3) 1_565
